data_4073454
loop_
_publ_author_name
'Zhang, Jun'
'Lin, Yue-Jian'
'Jin, Guo-Xin'

_publ_section_title
;
 Synthesis, Characterization, and Ethylene Polymerization of Group IV
 Metal Complexes with Mono-Cp and Tridentate Aryloxide or Arylsulfide
 Ligands
;
_journal_issue 16
_journal_name_full Organometallics
_journal_page_first 4042
_journal_paper_doi 10.1021/om700338y
_journal_volume 26
_journal_year 2007
_chemical_formula_sum 'C22 H22 Cl N O3 Zr'
_chemical_formula_weight 475.08
_chemical_name_systematic
; 
 ? 
;
_space_group_IT_number 14
_symmetry_cell_setting monoclinic
_symmetry_space_group_name_Hall '-P 2yn'
_symmetry_space_group_name_H-M 'P 1 21/n 1'
_atom_sites_solution_hydrogens geom
_atom_sites_solution_primary direct
_atom_sites_solution_secondary difmap
_audit_creation_method SHELXL-97
_cell_angle_alpha 90.00
_cell_angle_beta 93.075(5)
_cell_angle_gamma 90.00
_cell_formula_units_Z 4
_cell_length_a 8.572(3)
_cell_length_b 14.639(4)
_cell_length_c 15.940(5)
_cell_measurement_reflns_used 712
_cell_measurement_temperature 293(2)
_cell_measurement_theta_max 21.131
_cell_measurement_theta_min 2.559
_cell_volume 1997.4(11)
_computing_cell_refinement 'Bruker SMART'
_computing_data_collection 'Bruker SMART'
_computing_data_reduction 'Bruker SHELXTL'
_computing_molecular_graphics 'Bruker SHELXTL'
_computing_publication_material 'Bruker SHELXTL'
_computing_structure_refinement 'SHELXL-97 (Sheldrick, 1997)'
_computing_structure_solution 'SHELXS-97 (Sheldrick, 1990)'
_diffrn_ambient_temperature 293(2)
_diffrn_measured_fraction_theta_full 1.000
_diffrn_measured_fraction_theta_max 1.000
_diffrn_measurement_device_type 'CCD area detector'
_diffrn_measurement_method 'phi and omega scans'
_diffrn_radiation_monochromator graphite
_diffrn_radiation_source 'fine-focus sealed tube'
_diffrn_radiation_type MoK\a
_diffrn_radiation_wavelength 0.71073
_diffrn_reflns_av_R_equivalents 0.0463
_diffrn_reflns_av_sigmaI/netI 0.0817
_diffrn_reflns_limit_h_max 7
_diffrn_reflns_limit_h_min -10
_diffrn_reflns_limit_k_max 17
_diffrn_reflns_limit_k_min -14
_diffrn_reflns_limit_l_max 18
_diffrn_reflns_limit_l_min -18
_diffrn_reflns_number 8310
_diffrn_reflns_theta_full 25.01
_diffrn_reflns_theta_max 25.01
_diffrn_reflns_theta_min 1.89
_diffrn_standards_decay_% 4.07
_exptl_absorpt_coefficient_mu 0.707
_exptl_absorpt_correction_T_max 0.9655
_exptl_absorpt_correction_T_min 0.9013
_exptl_absorpt_correction_type multi-scan
_exptl_absorpt_process_details sadabs
_exptl_crystal_density_diffrn 1.580
_exptl_crystal_density_method 'not measured'
_exptl_crystal_F_000 968
_exptl_crystal_size_max 0.15
_exptl_crystal_size_mid 0.10
_exptl_crystal_size_min 0.05
_refine_diff_density_max 0.706
_refine_diff_density_min -0.385
_refine_diff_density_rms 0.081
_refine_ls_extinction_method none
_refine_ls_goodness_of_fit_ref 0.842
_refine_ls_hydrogen_treatment constr
_refine_ls_matrix_type full
_refine_ls_number_parameters 272
_refine_ls_number_reflns 3523
_refine_ls_number_restraints 0
_refine_ls_restrained_S_all 0.842
_refine_ls_R_factor_all 0.0772
_refine_ls_R_factor_gt 0.0408
_refine_ls_shift/su_max 0.001
_refine_ls_shift/su_mean 0.000
_refine_ls_structure_factor_coef Fsqd
_refine_ls_weighting_details 'calc w=1/[\s^2^(Fo^2^)+(0.0427P)^2^+0.0000P] where P=(Fo^2^+2Fc^2^)/3'
_refine_ls_weighting_scheme calc
_refine_ls_wR_factor_gt 0.0834
_refine_ls_wR_factor_ref 0.0900
_reflns_number_gt 2124
_reflns_number_total 3523
_reflns_threshold_expression >2sigma(I)
_cod_data_source_file om700338y-file002.cif
_cod_data_source_block f60410d
_cod_depositor_comments
;
The following automatic conversions were performed:

'_symmetry_cell_setting' value 'Monoclinic' changed to 'monoclinic'
according to /home/saulius/struct/CIF-dictionaries/cif_core.dic
dictionary named 'cif_core.dic' version 2.4.1 from 2010-06-29.

Automatic conversion script
Id: cif_fix_values 1715 2011-07-08 13:25:40Z adriana 
;
_cod_original_cell_volume 1997.2(10)
_cod_original_sg_symbol_H-M P2(1)/n
_cod_database_code 4073454

loop_
_symmetry_equiv_pos_as_xyz
'x, y, z'
'-x+1/2, y+1/2, -z+1/2'
'-x, -y, -z'
'x-1/2, -y-1/2, z-1/2'

loop_
_atom_site_label
_atom_site_type_symbol
_atom_site_fract_x
_atom_site_fract_y
_atom_site_fract_z
_atom_site_U_iso_or_equiv
_atom_site_adp_type
_atom_site_occupancy
_atom_site_symmetry_multiplicity
_atom_site_calc_flag
_atom_site_refinement_flags
_atom_site_disorder_assembly
_atom_site_disorder_group
Zr1 Zr 0.12799(5) 1.01326(2) 0.24954(2) 0.04222(15) Uani 1 1 d . . .
Cl1 Cl -0.12100(14) 1.07533(7) 0.18364(7) 0.0578(3) Uani 1 1 d . A .
O1 O 0.2582(4) 1.11399(19) 0.2009(2) 0.0608(9) Uani 1 1 d . A .
O2 O 0.0350(4) 0.88435(18) 0.24007(19) 0.0572(9) Uani 1 1 d . A .
O3 O 0.3622(3) 0.93519(17) 0.25347(18) 0.0501(7) Uani 1 1 d . A .
C1 C 0.138(2) 0.9303(18) 0.0620(15) 0.051(7) Uani 0.41(4) 1 d P A 1
H1A H 0.1578 0.9305 0.0052 0.061 Uiso 0.41(4) 1 calc PR A 1
N1 N 0.190(2) 0.9932(15) 0.1089(14) 0.046(5) Uani 0.41(4) 1 d P A 1
C1' C 0.2082(15) 0.9864(10) 0.0510(10) 0.048(5) Uani 0.59(4) 1 d P A 2
H1'A H 0.2016 0.9567 -0.0006 0.058 Uiso 0.59(4) 1 calc PR A 2
N1' N 0.1382(17) 0.9534(11) 0.1123(10) 0.042(4) Uani 0.59(4) 1 d P A 2
C2 C 0.3214(5) 1.1278(3) 0.1275(3) 0.0479(12) Uani 1 1 d . . .
C3 C 0.4170(5) 1.2025(3) 0.1158(3) 0.0503(12) Uani 1 1 d . A .
H3A H 0.4329 1.2450 0.1588 0.060 Uiso 1 1 calc R . .
C4 C 0.4875(6) 1.2146(3) 0.0426(3) 0.0638(14) Uani 1 1 d . . .
H4A H 0.5555 1.2634 0.0370 0.077 Uiso 1 1 calc R A .
C5 C 0.4604(8) 1.1568(4) -0.0221(4) 0.0867(19) Uani 1 1 d . A .
H5A H 0.5077 1.1665 -0.0725 0.104 Uiso 1 1 calc R . .
C6 C 0.3634(8) 1.0840(4) -0.0137(4) 0.0832(19) Uani 1 1 d . . .
H6A H 0.3431 1.0450 -0.0590 0.100 Uiso 1 1 calc R A .
C7 C 0.2954(6) 1.0673(3) 0.0605(4) 0.0605(14) Uani 1 1 d . A .
C8 C 0.0518(6) 0.8605(3) 0.0949(3) 0.0588(13) Uani 1 1 d . . .
C9 C 0.0206(7) 0.8087(4) 0.0244(4) 0.0813(18) Uani 1 1 d . A .
H9A H 0.0571 0.8270 -0.0269 0.098 Uiso 1 1 calc R . .
C10 C -0.0639(8) 0.7306(4) 0.0296(4) 0.0869(19) Uani 1 1 d . . .
H10A H -0.0847 0.6953 -0.0183 0.104 Uiso 1 1 calc R A .
C11 C -0.1187(6) 0.7032(3) 0.1048(4) 0.0682(15) Uani 1 1 d . A .
H11A H -0.1777 0.6501 0.1078 0.082 Uiso 1 1 calc R . .
C12 C -0.0860(5) 0.7548(3) 0.1758(3) 0.0530(12) Uani 1 1 d . . .
H12A H -0.1222 0.7360 0.2270 0.064 Uiso 1 1 calc R A .
C13 C 0.0006(5) 0.8346(3) 0.1714(3) 0.0458(11) Uani 1 1 d . A .
C14 C -0.0100(7) 1.0241(5) 0.3846(3) 0.0780(18) Uani 1 1 d . A .
H14A H -0.1182 1.0060 0.3927 0.094 Uiso 1 1 calc R . .
C15 C 0.1209(10) 0.9722(4) 0.4041(3) 0.0773(18) Uani 1 1 d . A .
H15A H 0.1211 0.9101 0.4270 0.093 Uiso 1 1 calc R . .
C16 C 0.2491(8) 1.0277(4) 0.3998(3) 0.0765(17) Uani 1 1 d . A .
H16A H 0.3565 1.0115 0.4182 0.092 Uiso 1 1 calc R . .
C17 C 0.1970(8) 1.1133(4) 0.3785(3) 0.0693(15) Uani 1 1 d . A .
H17A H 0.2621 1.1683 0.3784 0.083 Uiso 1 1 calc R . .
C18 C 0.0413(8) 1.1123(4) 0.3680(3) 0.0719(16) Uani 1 1 d . A .
H18A H -0.0256 1.1663 0.3616 0.086 Uiso 1 1 calc R . .
C19 C 0.3798(6) 0.8379(3) 0.2714(4) 0.0775(17) Uani 1 1 d . . .
H19A H 0.3363 0.8016 0.2249 0.093 Uiso 1 1 calc R A .
H19B H 0.3275 0.8216 0.3217 0.093 Uiso 1 1 calc R . .
C20 C 0.5491(7) 0.8232(4) 0.2833(4) 0.101(2) Uani 1 1 d . A .
H20A H 0.5717 0.7851 0.3322 0.122 Uiso 1 1 calc R . .
H20B H 0.5877 0.7925 0.2346 0.122 Uiso 1 1 calc R . .
C21 C 0.6224(7) 0.9081(4) 0.2942(5) 0.110(2) Uani 1 1 d . . .
H21A H 0.7224 0.9083 0.2684 0.132 Uiso 1 1 calc R A .
H21B H 0.6397 0.9219 0.3535 0.132 Uiso 1 1 calc R . .
C22 C 0.5163(6) 0.9761(3) 0.2533(3) 0.0653(14) Uani 1 1 d . A .
H22A H 0.5194 1.0330 0.2845 0.078 Uiso 1 1 calc R . .
H22B H 0.5451 0.9881 0.1963 0.078 Uiso 1 1 calc R . .

loop_
_atom_site_aniso_label
_atom_site_aniso_U_11
_atom_site_aniso_U_22
_atom_site_aniso_U_33
_atom_site_aniso_U_23
_atom_site_aniso_U_13
_atom_site_aniso_U_12
Zr1 0.0538(3) 0.0344(2) 0.0392(2) -0.0018(2) 0.00935(18) 0.0010(2)
Cl1 0.0625(9) 0.0488(7) 0.0622(8) 0.0013(5) 0.0028(7) 0.0074(6)
O1 0.063(2) 0.0498(19) 0.071(2) 0.0170(16) 0.0190(19) -0.0010(17)
O2 0.064(2) 0.0337(17) 0.073(2) -0.0043(15) -0.0016(18) -0.0001(16)
O3 0.049(2) 0.0383(16) 0.0637(19) 0.0015(15) 0.0073(16) 0.0007(16)
C1 0.066(11) 0.049(14) 0.038(10) 0.012(8) 0.006(8) 0.002(10)
N1 0.047(9) 0.050(11) 0.042(11) -0.008(8) 0.011(7) -0.009(7)
C1' 0.068(8) 0.043(9) 0.036(8) 0.000(5) 0.008(5) 0.006(7)
N1' 0.042(7) 0.048(7) 0.034(7) -0.001(6) 0.003(5) -0.002(5)
C2 0.048(3) 0.039(3) 0.057(3) 0.014(2) 0.006(3) 0.003(2)
C3 0.055(3) 0.043(3) 0.054(3) -0.001(2) 0.005(3) 0.000(2)
C4 0.077(4) 0.043(3) 0.073(4) 0.010(3) 0.025(3) -0.003(3)
C5 0.117(6) 0.078(4) 0.068(4) 0.007(3) 0.026(4) 0.022(4)
C6 0.114(6) 0.072(4) 0.062(4) -0.025(3) -0.015(4) 0.028(4)
C7 0.060(4) 0.032(3) 0.088(4) -0.003(3) -0.014(3) 0.003(3)
C8 0.055(3) 0.048(3) 0.073(4) 0.011(3) 0.000(3) 0.003(3)
C9 0.080(5) 0.096(5) 0.068(4) 0.017(4) 0.011(4) 0.015(4)
C10 0.100(5) 0.090(5) 0.068(4) -0.025(4) -0.024(4) 0.025(4)
C11 0.062(4) 0.042(3) 0.099(5) -0.007(3) -0.018(3) -0.006(3)
C12 0.046(3) 0.049(3) 0.063(3) 0.009(2) 0.000(2) -0.003(2)
C13 0.040(3) 0.036(3) 0.060(3) 0.000(2) -0.003(2) 0.002(2)
C14 0.077(4) 0.105(5) 0.055(3) -0.024(3) 0.036(3) -0.033(4)
C15 0.142(6) 0.051(3) 0.040(3) 0.004(2) 0.020(4) -0.006(4)
C16 0.093(5) 0.095(5) 0.040(3) -0.011(3) -0.004(3) 0.024(4)
C17 0.084(5) 0.065(4) 0.059(3) -0.021(3) 0.007(3) -0.017(3)
C18 0.090(5) 0.068(4) 0.059(3) -0.024(3) 0.013(3) 0.017(4)
C19 0.068(4) 0.037(3) 0.128(5) 0.006(3) 0.012(4) 0.001(3)
C20 0.068(5) 0.065(4) 0.171(7) 0.025(4) 0.001(4) 0.009(4)
C21 0.052(4) 0.075(4) 0.200(8) 0.029(4) -0.016(5) -0.004(3)
C22 0.056(3) 0.058(3) 0.082(4) 0.005(3) 0.008(3) -0.003(3)

loop_
_atom_type_symbol
_atom_type_description
_atom_type_scat_dispersion_real
_atom_type_scat_dispersion_imag
_atom_type_scat_source
C C 0.0033 0.0016 'International Tables Vol C Tables 4.2.6.8 and 6.1.1.4'
H H 0.0000 0.0000 'International Tables Vol C Tables 4.2.6.8 and 6.1.1.4'
N N 0.0061 0.0033 'International Tables Vol C Tables 4.2.6.8 and 6.1.1.4'
O O 0.0106 0.0060 'International Tables Vol C Tables 4.2.6.8 and 6.1.1.4'
Cl Cl 0.1484 0.1585 'International Tables Vol C Tables 4.2.6.8 and 6.1.1.4'
Zr Zr -2.9673 0.5597 'International Tables Vol C Tables 4.2.6.8 and 6.1.1.4'

loop_
_geom_angle_atom_site_label_1
_geom_angle_atom_site_label_2
_geom_angle_atom_site_label_3
_geom_angle
O1 Zr1 O2 149.34(13)
O1 Zr1 O3 82.80(11)
O2 Zr1 O3 83.13(11)
O1 Zr1 N1 64.4(6)
O2 Zr1 N1 85.5(6)
O3 Zr1 N1 73.9(4)
O1 Zr1 N1' 82.3(5)
O2 Zr1 N1' 67.9(5)
O3 Zr1 N1' 76.5(3)
N1 Zr1 N1' 18.0(3)
O1 Zr1 Cl1 92.87(10)
O2 Zr1 Cl1 89.08(9)
O3 Zr1 Cl1 156.00(8)
N1 Zr1 Cl1 82.9(4)
N1' Zr1 Cl1 79.6(3)
O1 Zr1 C14 125.08(16)
O2 Zr1 C14 85.56(17)
O3 Zr1 C14 117.13(18)
N1 Zr1 C14 164.8(6)
N1' Zr1 C14 149.1(5)
Cl1 Zr1 C14 84.65(17)
O1 Zr1 C18 93.38(18)
O2 Zr1 C18 117.04(18)
O3 Zr1 C18 123.68(16)
N1 Zr1 C18 151.2(5)
N1' Zr1 C18 158.9(3)
Cl1 Zr1 C18 80.02(15)
C14 Zr1 C18 32.08(16)
O1 Zr1 C15 125.84(18)
O2 Zr1 C15 79.86(15)
O3 Zr1 C15 85.56(19)
N1 Zr1 C15 156.1(4)
N1' Zr1 C15 144.5(4)
Cl1 Zr1 C15 115.43(19)
C14 Zr1 C15 31.59(18)
C18 Zr1 C15 52.18(17)
O1 Zr1 C17 77.51(16)
O2 Zr1 C17 130.98(15)
O3 Zr1 C17 95.63(17)
N1 Zr1 C17 141.4(6)
N1' Zr1 C17 159.2(5)
Cl1 Zr1 C17 106.50(15)
C14 Zr1 C17 51.49(17)
C18 Zr1 C17 30.41(16)
C15 Zr1 C17 51.31(17)
O1 Zr1 C16 95.38(18)
O2 Zr1 C16 106.29(17)
O3 Zr1 C16 73.02(15)
N1 Zr1 C16 143.1(5)
N1' Zr1 C16 149.4(3)
Cl1 Zr1 C16 130.97(13)
C14 Zr1 C16 51.80(19)
C18 Zr1 C16 51.33(18)
C15 Zr1 C16 31.15(16)
C17 Zr1 C16 30.89(15)
C2 O1 Zr1 134.8(3)
C13 O2 Zr1 129.1(3)
C22 O3 C19 108.6(3)
C22 O3 Zr1 125.9(2)
C19 O3 Zr1 124.7(3)
N1 C1 C8 120(2)
C1 N1 C7 113(2)
C1 N1 Zr1 125(2)
C7 N1 Zr1 121.8(13)
N1' C1' C7 120.6(16)
C1' N1' C8 115.6(16)
C1' N1' Zr1 127.9(16)
C8 N1' Zr1 116.5(10)
O1 C2 C3 120.6(4)
O1 C2 C7 121.4(4)
C3 C2 C7 118.0(5)
C4 C3 C2 120.9(4)
C5 C4 C3 120.9(5)
C4 C5 C6 119.8(6)
C5 C6 C7 121.0(5)
C6 C7 C2 119.4(5)
C6 C7 C1' 107.8(8)
C2 C7 C1' 132.8(9)
C6 C7 N1 143.0(10)
C2 C7 N1 97.5(10)
C1' C7 N1 35.4(6)
C9 C8 C13 121.2(5)
C9 C8 C1 100.6(12)
C13 C8 C1 138.2(12)
C9 C8 N1' 134.1(8)
C13 C8 N1' 104.7(7)
C1 C8 N1' 33.6(8)
C10 C9 C8 119.8(6)
C9 C10 C11 120.6(5)
C10 C11 C12 119.6(5)
C11 C12 C13 120.4(5)
O2 C13 C8 120.7(4)
O2 C13 C12 120.9(4)
C8 C13 C12 118.4(4)
C15 C14 C18 107.0(5)
C15 C14 Zr1 75.1(3)
C18 C14 Zr1 74.3(3)
C16 C15 C14 107.9(5)
C16 C15 Zr1 75.6(3)
C14 C15 Zr1 73.3(3)
C17 C16 C15 107.7(6)
C17 C16 Zr1 74.5(3)
C15 C16 Zr1 73.3(3)
C18 C17 C16 109.4(5)
C18 C17 Zr1 73.0(3)
C16 C17 Zr1 74.6(3)
C17 C18 C14 108.1(5)
C17 C18 Zr1 76.6(3)
C14 C18 Zr1 73.7(3)
O3 C19 C20 105.0(4)
C21 C20 C19 108.7(5)
C20 C21 C22 106.4(5)
O3 C22 C21 105.1(4)

loop_
_geom_bond_atom_site_label_1
_geom_bond_atom_site_label_2
_geom_bond_distance
Zr1 O1 2.029(3)
Zr1 O2 2.051(3)
Zr1 O3 2.308(3)
Zr1 N1 2.35(2)
Zr1 N1' 2.363(16)
Zr1 Cl1 2.4988(14)
Zr1 C14 2.517(5)
Zr1 C18 2.524(5)
Zr1 C15 2.540(5)
Zr1 C17 2.567(5)
Zr1 C16 2.568(5)
O1 C2 1.330(5)
O2 C13 1.334(5)
O3 C22 1.450(5)
O3 C19 1.459(5)
C1 N1 1.25(5)
C1 C8 1.38(3)
N1 C7 1.63(2)
C1' N1' 1.27(4)
C1' C7 1.405(18)
N1' C8 1.566(17)
C2 C3 1.386(5)
C2 C7 1.395(6)
C3 C4 1.354(6)
C4 C5 1.344(7)
C5 C6 1.364(8)
C6 C7 1.368(7)
C8 C9 1.371(7)
C8 C13 1.372(6)
C9 C10 1.359(7)
C10 C11 1.370(8)
C11 C12 1.377(6)
C12 C13 1.388(6)
C14 C15 1.377(8)
C14 C18 1.393(7)
C15 C16 1.372(7)
C16 C17 1.367(7)
C17 C18 1.336(7)
C19 C20 1.469(7)
C20 C21 1.400(7)
C21 C22 1.476(6)
